data_7225908
loop_
_publ_author_name
'Campos, Antonio'
'Oxtoby, Neil'
'Galindo, Sergi'
'Pfattner, Raphael'
'Veciana, Jaume'
'Bromley, Stefan T.'
'Rovira, Concepci\'o'
'Mas-Torrent, Marta'

_publ_section_title
;
 Structural and electronic characterisation of \p-extended
 tetrathiafulvalene derivatives as active components in field-effect
 transistors.
;
_journal_issue 33
_journal_name_full CrystEngComm
_journal_page_first 6149
_journal_page_last 6152
_journal_paper_doi 10.1039/c6ce01200k
_journal_volume 18
_journal_year 2016
_chemical_formula_moiety 'C22 H16 S4'
_chemical_formula_sum 'C22 H16 S4'
_chemical_formula_weight 408.59
_chemical_name_common BDHN-TTF
_chemical_name_systematic 'bis(4,5-dihydronaphto[1,2-d])tetrathiafulvalene '
_space_group_crystal_system monoclinic
_space_group_IT_number 14
_space_group_name_Hall '-P 2ybc'
_space_group_name_H-M_alt 'P 1 21/c 1'
_symmetry_space_group_name_Hall '-P 2ybc'
_symmetry_space_group_name_H-M 'P 1 21/c 1'
_atom_sites_solution_hydrogens difmap
_audit_creation_method SHELXL-2013
_audit_update_record
;
2016-05-24 deposited with the CCDC.
2016-07-12 downloaded from the CCDC.
;
_cell_angle_alpha 90
_cell_angle_beta 91.191(2)
_cell_angle_gamma 90
_cell_formula_units_Z 2
_cell_length_a 16.1748(18)
_cell_length_b 7.7639(9)
_cell_length_c 7.5390(8)
_cell_measurement_reflns_used 1850
_cell_measurement_temperature 300(2)
_cell_measurement_theta_max 28.28
_cell_measurement_theta_min 2.52
_cell_volume 946.54(18)
_computing_cell_refinement 'Bruker SMART'
_computing_data_collection 'Bruker SMART'
_computing_data_reduction 'Bruker SAINT+'
_computing_molecular_graphics SHELXTL
_computing_publication_material SHELXTL
_computing_structure_refinement 'SHELXL-2013 (Sheldrick, 2013)'
_computing_structure_solution SHELXTL
_diffrn_ambient_temperature 300(2)
_diffrn_measured_fraction_theta_full 0.998
_diffrn_measured_fraction_theta_max 0.988
_diffrn_measurement_device_type 'CCD area detector'
_diffrn_measurement_method 'phi and omega sacans'
_diffrn_radiation_monochromator graphite
_diffrn_radiation_source 'fine-focus sealed tube'
_diffrn_radiation_type MoK\a
_diffrn_radiation_wavelength 0.71073
_diffrn_reflns_av_R_equivalents 0.0468
_diffrn_reflns_av_unetI/netI 0.0287
_diffrn_reflns_Laue_measured_fraction_full 0.998
_diffrn_reflns_Laue_measured_fraction_max 0.988
_diffrn_reflns_limit_h_max 21
_diffrn_reflns_limit_h_min -21
_diffrn_reflns_limit_k_max 10
_diffrn_reflns_limit_k_min -10
_diffrn_reflns_limit_l_max 9
_diffrn_reflns_limit_l_min -9
_diffrn_reflns_number 14203
_diffrn_reflns_point_group_measured_fraction_full 0.998
_diffrn_reflns_point_group_measured_fraction_max 0.988
_diffrn_reflns_theta_full 25.242
_diffrn_reflns_theta_max 28.280
_diffrn_reflns_theta_min 2.519
_exptl_absorpt_coefficient_mu 0.505
_exptl_absorpt_correction_T_max 1.0
_exptl_absorpt_correction_T_min 0.6864
_exptl_absorpt_correction_type empirical
_exptl_absorpt_process_details 'SADABS v2.10 BRUKER 2001'
_exptl_crystal_colour orange
_exptl_crystal_density_diffrn 1.434
_exptl_crystal_description block
_exptl_crystal_F_000 424
_exptl_crystal_recrystallization_method 'Re-crystallisation from solvent'
_exptl_crystal_size_max 0.08
_exptl_crystal_size_mid 0.06
_exptl_crystal_size_min 0.02
_refine_diff_density_max 0.277
_refine_diff_density_min -0.149
_refine_diff_density_rms 0.044
_refine_ls_extinction_method none
_refine_ls_goodness_of_fit_ref 1.036
_refine_ls_hydrogen_treatment refall
_refine_ls_matrix_type full
_refine_ls_number_parameters 150
_refine_ls_number_reflns 2318
_refine_ls_number_restraints 0
_refine_ls_restrained_S_all 1.036
_refine_ls_R_factor_all 0.0463
_refine_ls_R_factor_gt 0.0360
_refine_ls_shift/su_max 0.001
_refine_ls_shift/su_mean 0.000
_refine_ls_structure_factor_coef Fsqd
_refine_ls_weighting_details 'w=1/[\s^2^(Fo^2^)+(0.0567P)^2^+0.1454P] where P=(Fo^2^+2Fc^2^)/3'
_refine_ls_weighting_scheme calc
_refine_ls_wR_factor_gt 0.0985
_refine_ls_wR_factor_ref 0.1062
_reflns_Friedel_coverage 0.000
_reflns_number_gt 1854
_reflns_number_total 2318
_reflns_threshold_expression 'I > 2\s(I)'
_cod_data_source_file c6ce01200k2.cif
_cod_data_source_block no01pxg
_cod_depositor_comments
;Adding full bibliography for 7225908--7225909.cif.

 Adding full bibliography for 7225908--7225909.cif.
;
_cod_database_code 7225908
_shelx_space_group_comment
;
The symmetry employed for this shelxl refinement is uniquely defined
by the following loop, which should always be used as a source of
symmetry information in preference to the above space-group names.
They are only intended as comments.
;
_shelxl_version_number 2013-3
_solvent_exptl_crystal_recrystallization_method p-xylene

loop_
_space_group_symop_operation_xyz
'x, y, z'
'-x, y+1/2, -z+1/2'
'-x, -y, -z'
'x, -y-1/2, z-1/2'

loop_
_atom_site_label
_atom_site_type_symbol
_atom_site_fract_x
_atom_site_fract_y
_atom_site_fract_z
_atom_site_U_iso_or_equiv
_atom_site_adp_type
_atom_site_occupancy
_atom_site_site_symmetry_order
_atom_site_calc_flag
S1 S 0.46964(3) 0.55969(7) 0.22131(5) 0.06121(17) Uani 1 1 d
C1 C 0.46682(10) 0.4981(2) 0.44595(19) 0.0510(4) Uani 1 1 d
S2 S 0.36914(3) 0.42942(6) 0.51678(5) 0.06036(17) Uani 1 1 d
C2 C 0.31757(10) 0.47896(18) 0.31561(19) 0.0460(3) Uani 1 1 d
C3 C 0.22797(10) 0.46362(18) 0.2991(2) 0.0484(3) Uani 1 1 d
C4 C 0.18004(13) 0.3804(2) 0.4249(3) 0.0648(5) Uani 1 1 d
H4A H 0.2082(12) 0.325(3) 0.524(3) 0.073(6) Uiso 1 1 d
C5 C 0.09517(15) 0.3787(4) 0.4082(3) 0.0852(7) Uani 1 1 d
H5A H 0.0646(15) 0.323(3) 0.485(3) 0.103(8) Uiso 1 1 d
C6 C 0.05649(16) 0.4601(4) 0.2674(4) 0.0898(7) Uani 1 1 d
H6A H -0.0007(19) 0.462(3) 0.264(4) 0.092(7) Uiso 1 1 d
C7 C 0.10316(14) 0.5419(3) 0.1417(3) 0.0761(6) Uani 1 1 d
H7A H 0.0787(15) 0.597(3) 0.046(4) 0.091(7) Uiso 1 1 d
C8 C 0.18839(11) 0.5444(2) 0.1542(2) 0.0554(4) Uani 1 1 d
C9 C 0.23952(13) 0.6440(3) 0.0245(3) 0.0681(5) Uani 1 1 d
H9A H 0.2106(13) 0.644(3) -0.095(3) 0.090(7) Uiso 1 1 d
H9B H 0.2454(14) 0.770(3) 0.067(3) 0.094(7) Uiso 1 1 d
C10 C 0.32605(13) 0.5753(3) 0.0028(2) 0.0583(4) Uani 1 1 d
H10A H 0.3576(11) 0.658(2) -0.055(3) 0.060(5) Uiso 1 1 d
H10B H 0.3201(13) 0.468(3) -0.069(3) 0.078(6) Uiso 1 1 d
C11 C 0.36403(10) 0.53643(18) 0.18242(19) 0.0475(3) Uani 1 1 d

loop_
_atom_site_aniso_label
_atom_site_aniso_U_11
_atom_site_aniso_U_22
_atom_site_aniso_U_33
_atom_site_aniso_U_23
_atom_site_aniso_U_13
_atom_site_aniso_U_12
S1 0.0576(3) 0.0900(3) 0.0364(2) 0.01374(19) 0.00717(17) 0.0095(2)
C1 0.0576(9) 0.0618(9) 0.0339(7) 0.0054(6) 0.0064(6) 0.0136(7)
S2 0.0601(3) 0.0840(3) 0.0371(2) 0.01864(18) 0.00431(17) 0.0090(2)
C2 0.0612(9) 0.0433(7) 0.0335(7) 0.0030(5) -0.0001(6) 0.0049(6)
C3 0.0625(9) 0.0413(7) 0.0414(8) -0.0029(6) 0.0027(7) -0.0014(6)
C4 0.0721(12) 0.0665(10) 0.0561(10) 0.0085(9) 0.0047(9) -0.0076(9)
C5 0.0766(14) 0.1040(17) 0.0755(14) 0.0069(13) 0.0127(11) -0.0237(13)
C6 0.0606(13) 0.128(2) 0.0806(16) -0.0035(14) -0.0017(11) -0.0144(13)
C7 0.0670(12) 0.0981(15) 0.0628(12) -0.0013(11) -0.0125(10) -0.0008(11)
C8 0.0624(10) 0.0568(9) 0.0467(9) -0.0022(7) -0.0054(7) -0.0006(7)
C9 0.0720(12) 0.0806(13) 0.0514(10) 0.0201(9) -0.0079(8) 0.0030(10)
C10 0.0713(11) 0.0684(11) 0.0351(8) 0.0104(7) -0.0007(7) 0.0011(9)
C11 0.0610(9) 0.0479(8) 0.0338(7) 0.0024(6) 0.0013(6) 0.0069(6)

loop_
_atom_type_symbol
_atom_type_description
_atom_type_scat_dispersion_real
_atom_type_scat_dispersion_imag
_atom_type_scat_source
C C 0.0033 0.0016 'International Tables Vol C Tables 4.2.6.8 and 6.1.1.4'
H H 0.0000 0.0000 'International Tables Vol C Tables 4.2.6.8 and 6.1.1.4'
S S 0.1246 0.1234 'International Tables Vol C Tables 4.2.6.8 and 6.1.1.4'

loop_
_geom_angle_atom_site_label_1
_geom_angle_atom_site_label_2
_geom_angle_atom_site_label_3
_geom_angle
_geom_angle_site_symmetry_1
C11 S1 C1 95.10(7) .
C1 C1 S2 122.48(16) 3_666
C1 C1 S1 122.98(17) 3_666
S2 C1 S1 114.53(9) .
C2 S2 C1 94.86(7) .
C11 C2 C3 122.29(14) .
C11 C2 S2 117.05(13) .
C3 C2 S2 120.61(11) .
C4 C3 C8 119.03(17) .
C4 C3 C2 123.03(15) .
C8 C3 C2 117.85(14) .
C5 C4 C3 120.6(2) .
C6 C5 C4 120.2(2) .
C5 C6 C7 119.7(2) .
C6 C7 C8 121.4(2) .
C7 C8 C3 119.06(18) .
C7 C8 C9 121.61(17) .
C3 C8 C9 119.14(16) .
C8 C9 C10 114.33(15) .
C11 C10 C9 109.58(15) .
C2 C11 C10 120.99(16) .
C2 C11 S1 118.17(12) .
C10 C11 S1 120.82(13) .

loop_
_geom_bond_atom_site_label_1
_geom_bond_atom_site_label_2
_geom_bond_distance
_geom_bond_site_symmetry_2
S1 C11 1.7366(18) .
S1 C1 1.7613(15) .
C1 C1 1.335(3) 3_666
C1 S2 1.7608(17) .
S2 C2 1.7582(15) .
C2 C11 1.343(2) .
C2 C3 1.457(2) .
C3 C4 1.396(2) .
C3 C8 1.403(2) .
C4 C5 1.376(3) .
C5 C6 1.375(4) .
C6 C7 1.378(4) .
C7 C8 1.380(3) .
C8 C9 1.507(3) .
C9 C10 1.510(3) .
C10 C11 1.506(2) .

loop_
_geom_torsion_atom_site_label_1
_geom_torsion_atom_site_label_2
_geom_torsion_atom_site_label_3
_geom_torsion_atom_site_label_4
_geom_torsion
_geom_torsion_site_symmetry_1
_geom_torsion_site_symmetry_4
C11 S1 C1 C1 -175.5(2) . 3_666
C11 S1 C1 S2 4.84(10) . .
C1 C1 S2 C2 175.1(2) 3_666 .
S1 C1 S2 C2 -5.23(10) . .
C1 S2 C2 C11 3.76(13) . .
C1 S2 C2 C3 -174.00(12) . .
C11 C2 C3 C4 169.99(16) . .
S2 C2 C3 C4 -12.4(2) . .
C11 C2 C3 C8 -13.4(2) . .
S2 C2 C3 C8 164.24(12) . .
C8 C3 C4 C5 -0.5(3) . .
C2 C3 C4 C5 176.04(19) . .
C3 C4 C5 C6 -0.4(4) . .
C4 C5 C6 C7 0.8(4) . .
C5 C6 C7 C8 -0.2(4) . .
C6 C7 C8 C3 -0.7(3) . .
C6 C7 C8 C9 -175.6(2) . .
C4 C3 C8 C7 1.1(2) . .
C2 C3 C8 C7 -175.67(16) . .
C4 C3 C8 C9 176.13(17) . .
C2 C3 C8 C9 -0.6(2) . .
C7 C8 C9 C10 -154.22(19) . .
C3 C8 C9 C10 30.9(2) . .
C8 C9 C10 C11 -45.2(2) . .
C3 C2 C11 C10 -4.8(2) . .
S2 C2 C11 C10 177.47(12) . .
C3 C2 C11 S1 176.75(11) . .
S2 C2 C11 S1 -0.98(17) . .
C9 C10 C11 C2 33.8(2) . .
C9 C10 C11 S1 -147.75(14) . .
C1 S1 C11 C2 -2.37(14) . .
C1 S1 C11 C10 179.18(13) . .
